data_4035473
loop_
_publ_author_name
'Tsai, Yi-Hsuan'
'Borini Etichetti, Carla M.'
'Di Benedetto, Carolina'
'Girardini, Javier E.'
'Martins, Felipe Terra'
'Spanevello, Rolando A.'
'Su\'arez, Alejandra G'
'Sarotti, Ariel M.'

_publ_section_title
;
 Synthesis of Triazole Derivatives of Levoglucosenone As Promising
 Anticancer Agents: Effective Exploration of the Chemical Space through
 retro-aza-Michael//aza-Michael Isomerizations.
;
_journal_issue 7
_journal_name_full 'The Journal of organic chemistry'
_journal_page_first 3516
_journal_page_last 3528
_journal_paper_doi 10.1021/acs.joc.7b03141
_journal_volume 83
_journal_year 2018
_chemical_absolute_configuration unk
_chemical_formula_sum 'C14 H15 N3 O3'
_chemical_formula_weight 273.29
_space_group_crystal_system monoclinic
_space_group_IT_number 4
_space_group_name_Hall 'P 2yb'
_space_group_name_H-M_alt 'P 1 21 1'
_atom_sites_solution_hydrogens geom
_audit_creation_method SHELXL-2014
_cell_angle_alpha 90
_cell_angle_beta 90.465(4)
_cell_angle_gamma 90
_cell_formula_units_Z 6
_cell_length_a 5.3340(14)
_cell_length_b 28.191(8)
_cell_length_c 13.242(4)
_cell_measurement_reflns_used 1.538
_cell_measurement_temperature 296(2)
_cell_measurement_theta_max 7809
_cell_measurement_theta_min 25.069
_cell_volume 1991.1(10)
_computing_structure_refinement 'SHELXL-2014 (Sheldrick, 2014)'
_diffrn_ambient_temperature 296(2)
_diffrn_measured_fraction_theta_full 0.967
_diffrn_measured_fraction_theta_max 0.988
_diffrn_measurement_device_type KappaCCD
_diffrn_radiation_monochromator multilayer
_diffrn_radiation_source 'fine-focus sealed tube'
_diffrn_radiation_type MoK\a
_diffrn_radiation_wavelength 0.71073
_diffrn_reflns_av_R_equivalents 0.0400
_diffrn_reflns_av_unetI/netI 0.1088
_diffrn_reflns_Laue_measured_fraction_full 0.967
_diffrn_reflns_Laue_measured_fraction_max 0.988
_diffrn_reflns_limit_h_max 6
_diffrn_reflns_limit_h_min -2
_diffrn_reflns_limit_k_max 29
_diffrn_reflns_limit_k_min -33
_diffrn_reflns_limit_l_max 15
_diffrn_reflns_limit_l_min -15
_diffrn_reflns_number 7809
_diffrn_reflns_point_group_measured_fraction_full 0.828
_diffrn_reflns_point_group_measured_fraction_max 0.846
_diffrn_reflns_theta_full 25.242
_diffrn_reflns_theta_max 25.069
_diffrn_reflns_theta_min 1.538
_exptl_absorpt_coefficient_mu 0.098
_exptl_absorpt_correction_T_max 0.995
_exptl_absorpt_correction_T_min 0.925
_exptl_absorpt_correction_type multi-scan
_exptl_absorpt_process_details 'Blessing, R. H. (1995) Acta Cryst., A51, 33-38'
_exptl_crystal_colour colorless
_exptl_crystal_density_diffrn 1.367
_exptl_crystal_description plate
_exptl_crystal_F_000 864
_exptl_crystal_size_max 0.20
_exptl_crystal_size_mid 0.15
_exptl_crystal_size_min 0.05
_refine_diff_density_max 0.193
_refine_diff_density_min -0.205
_refine_diff_density_rms 0.047
_refine_ls_abs_structure_details
;
 Flack x determined using 1050 quotients [(I+)-(I-)]/[(I+)+(I-)]
 (Parsons, Flack and Wagner, Acta Cryst. B69 (2013) 249-259).
;
_refine_ls_abs_structure_Flack -3.1(10)
_refine_ls_extinction_coef 0.0076(14)
_refine_ls_extinction_expression Fc^*^=kFc[1+0.001xFc^2^\l^3^/sin(2\q)]^-1/4^
_refine_ls_extinction_method SHELXL
_refine_ls_goodness_of_fit_ref 0.992
_refine_ls_hydrogen_treatment constr
_refine_ls_matrix_type full
_refine_ls_number_parameters 543
_refine_ls_number_reflns 5979
_refine_ls_number_restraints 1
_refine_ls_restrained_S_all 0.992
_refine_ls_R_factor_all 0.1280
_refine_ls_R_factor_gt 0.0618
_refine_ls_shift/su_max 0.015
_refine_ls_shift/su_mean 0.000
_refine_ls_structure_factor_coef Fsqd
_refine_ls_weighting_details 'w=1/[\s^2^(Fo^2^)+(0.0544P)^2^] where P=(Fo^2^+2Fc^2^)/3'
_refine_ls_weighting_scheme calc
_refine_ls_wR_factor_gt 0.1201
_refine_ls_wR_factor_ref 0.1519
_reflns_Friedel_coverage 0.675
_reflns_Friedel_fraction_full 0.683
_reflns_Friedel_fraction_max 0.697
_reflns_number_gt 3314
_reflns_number_total 5979
_reflns_threshold_expression 'I > 2\s(I)'
_cod_data_source_file jo7b03141_si_002.cif
_cod_data_source_block AT36BB
_cod_original_cell_volume 1991.1(9)
_cod_original_sg_symbol_H-M 'P 21'
_cod_database_code 4035473
_shelx_space_group_comment
;
The symmetry employed for this shelxl refinement is uniquely defined
by the following loop, which should always be used as a source of
symmetry information in preference to the above space-group names.
They are only intended as comments.
;
_shelxl_version_number 2014-3

loop_
_space_group_symop_operation_xyz
'x, y, z'
'-x, y+1/2, -z'

loop_
_atom_site_label
_atom_site_type_symbol
_atom_site_fract_x
_atom_site_fract_y
_atom_site_fract_z
_atom_site_U_iso_or_equiv
_atom_site_adp_type
_atom_site_occupancy
_atom_site_site_symmetry_order
_atom_site_calc_flag
_atom_site_refinement_flags_posn
_atom_site_refinement_flags_adp
O2A O 0.6007(10) 0.17648(19) -0.3919(5) 0.0574(16) Uani 1 1 d . .
O3A O 0.2886(9) 0.2306(2) -0.3770(4) 0.0557(16) Uani 1 1 d . .
O1A O 0.6270(10) 0.17222(18) -0.1726(5) 0.0586(16) Uani 1 1 d . .
H1OA H 0.5338 0.1491 -0.1710 0.088 Uiso 1 1 calc R U
O3B O 0.3536(9) 0.49781(19) 0.1207(5) 0.0549(16) Uani 1 1 d . .
O1B O 0.0301(10) 0.60330(17) 0.2137(5) 0.0677(19) Uani 1 1 d . .
H1OB H 0.1432 0.6229 0.2102 0.101 Uiso 1 1 calc R U
O2B O 0.0743(11) 0.5448(2) 0.0368(5) 0.0666(18) Uani 1 1 d . .
O2C O 0.3139(9) 0.22480(19) 0.0064(4) 0.0548(15) Uani 1 1 d . .
O3C O 0.0281(8) 0.20969(18) 0.1273(4) 0.0507(15) Uani 1 1 d . .
O1C O 0.2898(9) 0.12772(19) -0.0560(4) 0.0560(15) Uani 1 1 d . .
H1OC H 0.1737 0.1208 -0.0943 0.084 Uiso 1 1 calc R U
N1A N 0.4459(12) 0.3189(2) -0.2905(5) 0.0474(17) Uani 1 1 d . .
N3A N 0.3089(12) 0.3136(2) -0.2080(6) 0.0515(18) Uani 1 1 d . .
N2A N 0.3962(15) 0.3585(3) -0.3427(6) 0.068(2) Uani 1 1 d . .
N3B N 0.2901(11) 0.4119(2) 0.2701(5) 0.0485(18) Uani 1 1 d . .
N1B N 0.1498(12) 0.4504(2) 0.2906(6) 0.0515(18) Uani 1 1 d . .
N2B N 0.1783(15) 0.4685(3) 0.3820(7) 0.075(2) Uani 1 1 d . .
N1C N 0.2059(13) 0.1467(2) 0.2818(6) 0.0551(19) Uani 1 1 d . .
N3C N 0.0436(14) 0.1124(3) 0.2579(6) 0.063(2) Uani 1 1 d . .
N2C N 0.1881(17) 0.1624(3) 0.3769(6) 0.074(2) Uani 1 1 d . .
C2A C 0.4093(14) 0.1920(3) -0.3272(7) 0.053(2) Uani 1 1 d . .
H2A H 0.2890 0.1663 -0.3161 0.064 Uiso 1 1 calc R U
C1A C 0.5070(13) 0.2100(3) -0.2275(6) 0.047(2) Uani 1 1 d . .
H1A H 0.3668 0.2222 -0.1878 0.056 Uiso 1 1 calc R U
C6A C 0.6968(13) 0.2492(3) -0.2428(6) 0.047(2) Uani 1 1 d . .
H6A1 H 0.7170 0.2668 -0.1802 0.056 Uiso 1 1 calc R U
H6A2 H 0.8576 0.2353 -0.2593 0.056 Uiso 1 1 calc R U
C5A C 0.6196(13) 0.2832(3) -0.3260(6) 0.043(2) Uani 1 1 d . .
H5A H 0.7703 0.2992 -0.3506 0.052 Uiso 1 1 calc R U
C8A C 0.1610(14) 0.3525(3) -0.2044(7) 0.046(2) Uani 1 1 d . .
C9A C -0.0117(13) 0.3605(3) -0.1211(7) 0.048(2) Uani 1 1 d . .
C10A C 0.0215(17) 0.3358(3) -0.0325(8) 0.062(3) Uani 1 1 d . .
H10A H 0.1504 0.3138 -0.0262 0.074 Uiso 1 1 calc R U
C11A C -0.1410(17) 0.3442(3) 0.0484(8) 0.070(3) Uani 1 1 d . .
H11A H -0.1199 0.3272 0.1081 0.083 Uiso 1 1 calc R U
C12A C -0.3306(16) 0.3770(3) 0.0411(9) 0.071(3) Uani 1 1 d . .
H12A H -0.4338 0.3831 0.0959 0.085 Uiso 1 1 calc R U
C3A C 0.6685(15) 0.2166(3) -0.4545(7) 0.054(2) Uani 1 1 d . .
H3A1 H 0.6352 0.2101 -0.5252 0.065 Uiso 1 1 calc R U
H3A2 H 0.8442 0.2247 -0.4458 0.065 Uiso 1 1 calc R U
C4A C 0.4979(14) 0.2565(3) -0.4150(6) 0.046(2) Uani 1 1 d . .
H4A H 0.4475 0.2782 -0.4692 0.055 Uiso 1 1 calc R U
C14A C -0.2039(15) 0.3928(3) -0.1284(8) 0.064(3) Uani 1 1 d . .
H14A H -0.2258 0.4096 -0.1883 0.077 Uiso 1 1 calc R U
C13A C -0.3647(17) 0.4009(3) -0.0498(9) 0.073(3) Uani 1 1 d . .
H13A H -0.4962 0.4223 -0.0574 0.088 Uiso 1 1 calc R U
C7A C 0.2190(17) 0.3795(3) -0.2886(7) 0.063(3) Uani 1 1 d . .
H7A H 0.1441 0.4083 -0.3050 0.076 Uiso 1 1 calc R U
C12B C 0.9470(15) 0.2923(3) 0.3926(7) 0.056(2) Uani 1 1 d . .
H12B H 1.0584 0.2673 0.4021 0.067 Uiso 1 1 calc R U
C13B C 0.9650(16) 0.3325(3) 0.4515(7) 0.064(3) Uani 1 1 d . .
H13B H 1.0958 0.3355 0.4979 0.077 Uiso 1 1 calc R U
C14B C 0.7896(14) 0.3686(3) 0.4419(7) 0.059(2) Uani 1 1 d . .
H14B H 0.7980 0.3946 0.4851 0.071 Uiso 1 1 calc R U
C9B C 0.6019(13) 0.3665(3) 0.3690(6) 0.047(2) Uani 1 1 d . .
C8B C 0.4225(14) 0.4046(3) 0.3557(7) 0.049(2) Uani 1 1 d . .
C5B C -0.0092(13) 0.4716(3) 0.2121(7) 0.050(2) Uani 1 1 d . .
H5B H -0.1648 0.4533 0.2062 0.059 Uiso 1 1 calc R U
C4B C 0.1247(13) 0.4704(3) 0.1127(6) 0.046(2) Uani 1 1 d . .
H4B H 0.1608 0.4376 0.0925 0.055 Uiso 1 1 calc R U
C2B C 0.2583(16) 0.5449(3) 0.1159(8) 0.063(3) Uani 1 1 d . .
H2B H 0.3926 0.5675 0.1012 0.076 Uiso 1 1 calc R U
C1B C 0.1359(14) 0.5564(3) 0.2165(8) 0.055(3) Uani 1 1 d . .
H1B H 0.2622 0.5547 0.2705 0.066 Uiso 1 1 calc R U
C11B C 0.7625(16) 0.2895(3) 0.3195(7) 0.063(3) Uani 1 1 d . .
H11B H 0.7535 0.2632 0.2775 0.076 Uiso 1 1 calc R U
C10B C 0.5899(16) 0.3261(3) 0.3086(7) 0.060(2) Uani 1 1 d . .
H10B H 0.4638 0.3236 0.2599 0.072 Uiso 1 1 calc R U
C7B C 0.3479(19) 0.4403(3) 0.4244(8) 0.075(3) Uani 1 1 d . .
H7B H 0.4092 0.4435 0.4900 0.090 Uiso 1 1 calc R U
C6B C -0.0731(14) 0.5227(3) 0.2392(7) 0.054(2) Uani 1 1 d . .
H6B1 H -0.2217 0.5323 0.2017 0.065 Uiso 1 1 calc R U
H6B2 H -0.1115 0.5244 0.3106 0.065 Uiso 1 1 calc R U
C3B C -0.0166(15) 0.4968(3) 0.0284(7) 0.060(3) Uani 1 1 d . .
H3B1 H 0.0217 0.4835 -0.0373 0.072 Uiso 1 1 calc R U
H3B2 H -0.1963 0.4954 0.0387 0.072 Uiso 1 1 calc R U
C2C C 0.1099(14) 0.1944(3) 0.0315(7) 0.050(2) Uani 1 1 d . .
H2C H -0.0256 0.1978 -0.0185 0.061 Uiso 1 1 calc R U
C1C C 0.1918(13) 0.1433(3) 0.0384(6) 0.045(2) Uani 1 1 d . .
H1C H 0.0501 0.1233 0.0579 0.054 Uiso 1 1 calc R U
C6C C 0.4058(14) 0.1383(3) 0.1159(6) 0.052(2) Uani 1 1 d . .
H6C1 H 0.4195 0.1053 0.1361 0.062 Uiso 1 1 calc R U
H6C2 H 0.5623 0.1473 0.0844 0.062 Uiso 1 1 calc R U
C5C C 0.3672(15) 0.1688(3) 0.2100(7) 0.051(2) Uani 1 1 d . .
H5C H 0.5310 0.1739 0.2423 0.061 Uiso 1 1 calc R U
C8C C -0.0905(17) 0.1049(3) 0.3423(9) 0.063(3) Uani 1 1 d . .
C9C C -0.2835(18) 0.0682(4) 0.3474(9) 0.069(3) Uani 1 1 d . .
C14C C -0.447(2) 0.0633(4) 0.4292(9) 0.091(4) Uani 1 1 d . .
H14C H -0.4279 0.0835 0.4843 0.109 Uiso 1 1 calc R U
C13C C -0.633(2) 0.0304(5) 0.4313(13) 0.109(5) Uani 1 1 d . .
H13C H -0.7376 0.0286 0.4869 0.131 Uiso 1 1 calc R U
C12C C -0.665(2) 0.0008(5) 0.3547(14) 0.116(5) Uani 1 1 d . .
H12C H -0.7913 -0.0220 0.3568 0.139 Uiso 1 1 calc R U
C3C C 0.4147(16) 0.2421(3) 0.1004(7) 0.059(2) Uani 1 1 d . .
H3C1 H 0.3958 0.2762 0.1055 0.070 Uiso 1 1 calc R U
H3C2 H 0.5909 0.2341 0.1072 0.070 Uiso 1 1 calc R U
C4C C 0.2613(13) 0.2171(3) 0.1794(6) 0.048(2) Uani 1 1 d . .
H4C H 0.2382 0.2374 0.2387 0.057 Uiso 1 1 calc R U
C7C C 0.005(2) 0.1359(4) 0.4153(9) 0.081(3) Uani 1 1 d . .
H7C H -0.0520 0.1378 0.4815 0.097 Uiso 1 1 calc R U
C10C C -0.315(2) 0.0377(4) 0.2668(11) 0.091(4) Uani 1 1 d . .
H10C H -0.2098 0.0393 0.2112 0.109 Uiso 1 1 calc R U
C11C C -0.509(3) 0.0040(4) 0.2707(12) 0.109(4) Uani 1 1 d . .
H11C H -0.5334 -0.0166 0.2165 0.131 Uiso 1 1 calc R U

loop_
_atom_site_aniso_label
_atom_site_aniso_U_11
_atom_site_aniso_U_22
_atom_site_aniso_U_33
_atom_site_aniso_U_23
_atom_site_aniso_U_13
_atom_site_aniso_U_12
O2A 0.059(3) 0.046(4) 0.068(4) -0.010(3) 0.011(3) 0.006(3)
O3A 0.037(3) 0.061(4) 0.069(4) -0.006(3) -0.003(3) 0.001(3)
O1A 0.058(3) 0.040(3) 0.078(4) 0.002(3) 0.000(3) 0.011(3)
O3B 0.032(3) 0.045(3) 0.089(5) 0.012(3) 0.003(3) -0.002(2)
O1B 0.052(3) 0.035(3) 0.115(6) 0.000(3) -0.009(4) 0.004(2)
O2B 0.068(4) 0.049(4) 0.083(5) 0.015(3) -0.008(4) 0.010(3)
O2C 0.058(3) 0.049(4) 0.057(4) 0.000(3) -0.005(3) -0.004(3)
O3C 0.036(3) 0.054(4) 0.061(4) -0.010(3) -0.009(3) 0.009(2)
O1C 0.058(3) 0.052(4) 0.059(4) -0.015(3) 0.006(3) -0.007(3)
N1A 0.047(4) 0.039(4) 0.056(5) 0.000(4) 0.003(4) 0.005(3)
N3A 0.047(4) 0.042(4) 0.065(5) -0.002(4) 0.003(4) 0.004(3)
N2A 0.087(5) 0.053(5) 0.064(5) 0.011(4) 0.004(5) 0.019(4)
N3B 0.046(4) 0.040(4) 0.059(5) -0.005(4) -0.001(4) 0.000(3)
N1B 0.054(4) 0.038(4) 0.062(5) 0.001(4) -0.002(4) 0.001(3)
N2B 0.096(6) 0.056(5) 0.072(6) -0.010(5) -0.022(5) 0.007(4)
N1C 0.060(4) 0.051(5) 0.055(5) 0.001(4) -0.002(4) 0.002(4)
N3C 0.067(5) 0.058(5) 0.063(6) 0.002(4) -0.008(5) 0.010(4)
N2C 0.106(7) 0.064(6) 0.052(6) -0.014(5) 0.000(5) 0.011(5)
C2A 0.037(4) 0.050(5) 0.072(7) -0.001(5) 0.005(5) -0.005(4)
C1A 0.037(4) 0.042(5) 0.062(6) -0.002(5) -0.001(4) 0.005(4)
C6A 0.042(4) 0.040(5) 0.058(6) 0.000(4) -0.007(4) 0.003(4)
C5A 0.036(4) 0.043(5) 0.051(5) -0.002(4) 0.004(4) 0.005(3)
C8A 0.046(5) 0.039(5) 0.054(6) -0.006(5) -0.009(5) 0.005(4)
C9A 0.042(4) 0.039(5) 0.065(7) -0.012(5) 0.002(5) 0.000(4)
C10A 0.059(6) 0.060(6) 0.068(7) -0.003(5) 0.007(5) 0.012(4)
C11A 0.068(6) 0.069(7) 0.071(7) 0.011(6) 0.015(6) 0.007(5)
C12A 0.058(6) 0.071(7) 0.085(8) -0.017(7) 0.013(6) -0.001(5)
C3A 0.059(5) 0.052(5) 0.051(6) -0.004(5) 0.000(4) 0.002(4)
C4A 0.047(4) 0.045(5) 0.047(5) -0.003(4) 0.003(4) 0.003(4)
C14A 0.055(5) 0.056(6) 0.081(7) -0.008(5) 0.007(5) 0.019(4)
C13A 0.056(6) 0.067(7) 0.097(9) -0.022(7) -0.003(6) 0.016(5)
C7A 0.080(6) 0.053(6) 0.057(6) 0.000(5) -0.002(5) 0.024(5)
C12B 0.052(5) 0.061(6) 0.056(6) 0.007(5) -0.003(5) 0.012(4)
C13B 0.055(5) 0.074(7) 0.064(7) 0.006(6) -0.008(5) -0.001(5)
C14B 0.049(5) 0.063(6) 0.065(6) -0.008(5) -0.003(5) -0.007(4)
C9B 0.050(5) 0.039(5) 0.053(6) -0.003(4) 0.001(4) -0.008(4)
C8B 0.053(5) 0.036(5) 0.058(6) 0.001(5) -0.006(5) -0.007(4)
C5B 0.032(4) 0.045(5) 0.071(7) 0.000(5) 0.001(4) -0.004(3)
C4B 0.038(4) 0.038(5) 0.062(6) 0.002(4) -0.001(4) 0.000(3)
C2B 0.049(5) 0.036(5) 0.104(9) 0.021(5) -0.008(6) -0.011(4)
C1B 0.042(5) 0.043(5) 0.079(8) 0.008(5) -0.009(5) -0.001(4)
C11B 0.070(6) 0.051(6) 0.068(7) -0.010(5) -0.009(5) 0.008(5)
C10B 0.060(5) 0.060(6) 0.059(6) -0.008(5) -0.006(5) 0.005(4)
C7B 0.104(8) 0.054(6) 0.066(7) -0.007(6) -0.030(6) 0.005(5)
C6B 0.043(5) 0.050(5) 0.071(7) 0.000(5) -0.002(5) 0.006(4)
C3B 0.051(5) 0.064(6) 0.066(7) 0.001(5) -0.006(5) 0.010(5)
C2C 0.037(4) 0.051(5) 0.064(6) -0.015(5) -0.004(4) 0.001(4)
C1C 0.040(4) 0.048(5) 0.048(5) -0.014(4) 0.000(4) -0.006(4)
C6C 0.047(4) 0.058(5) 0.051(6) -0.003(5) 0.008(4) 0.011(4)
C5C 0.049(5) 0.049(5) 0.054(6) 0.002(5) -0.007(5) 0.007(4)
C8C 0.063(6) 0.050(6) 0.077(8) 0.009(6) 0.011(6) 0.018(5)
C9C 0.062(6) 0.059(7) 0.086(9) 0.018(6) 0.008(6) 0.024(5)
C14C 0.092(8) 0.097(9) 0.084(9) 0.018(8) 0.006(8) 0.025(7)
C13C 0.075(9) 0.103(12) 0.150(16) 0.053(11) 0.026(9) 0.008(8)
C12C 0.081(9) 0.094(11) 0.173(17) 0.044(11) 0.008(10) -0.017(9)
C3C 0.058(5) 0.048(5) 0.070(7) -0.007(5) -0.010(5) -0.001(4)
C4C 0.044(4) 0.045(5) 0.053(6) -0.013(5) -0.011(4) -0.002(4)
C7C 0.109(9) 0.059(7) 0.074(8) -0.002(7) 0.012(7) 0.018(6)
C10C 0.081(7) 0.054(7) 0.137(12) 0.003(7) 0.000(7) 0.002(6)
C11C 0.117(10) 0.057(8) 0.154(14) 0.006(8) -0.017(10) -0.009(7)

loop_
_atom_type_symbol
_atom_type_description
_atom_type_scat_dispersion_real
_atom_type_scat_dispersion_imag
_atom_type_scat_source
C C 0.0033 0.0016 'International Tables Vol C Tables 4.2.6.8 and 6.1.1.4'
H H 0.0000 0.0000 'International Tables Vol C Tables 4.2.6.8 and 6.1.1.4'
N N 0.0061 0.0033 'International Tables Vol C Tables 4.2.6.8 and 6.1.1.4'
O O 0.0106 0.0060 'International Tables Vol C Tables 4.2.6.8 and 6.1.1.4'

loop_
_geom_angle_atom_site_label_1
_geom_angle_atom_site_label_2
_geom_angle_atom_site_label_3
_geom_angle
C2A O2A C3A 106.9(6)
C2A O3A C4A 101.6(5)
C1A O1A H1OA 109.5
C2B O3B C4B 101.2(5)
C1B O1B H1OB 109.5
C2B O2B C3B 106.7(6)
C2C O2C C3C 106.4(6)
C2C O3C C4C 101.7(6)
C1C O1C H1OC 109.5
N3A N1A N2A 114.3(7)
N3A N1A C5A 123.1(7)
N2A N1A C5A 122.4(7)
N1A N3A C8A 105.2(7)
C7A N2A N1A 103.3(8)
C8B N3B N1B 104.0(6)
N2B N1B N3B 115.8(7)
N2B N1B C5B 123.6(7)
N3B N1B C5B 120.4(7)
N1B N2B C7B 103.2(8)
N3C N1C N2C 114.3(8)
N3C N1C C5C 123.4(8)
N2C N1C C5C 121.9(8)
N1C N3C C8C 105.3(8)
C7C N2C N1C 103.4(8)
O2A C2A O3A 106.5(7)
O2A C2A C1A 113.0(6)
O3A C2A C1A 107.6(7)
O2A C2A H2A 109.9
O3A C2A H2A 109.9
C1A C2A H2A 109.9
O1A C1A C2A 110.2(6)
O1A C1A C6A 108.3(5)
C2A C1A C6A 110.8(7)
O1A C1A H1A 109.2
C2A C1A H1A 109.2
C6A C1A H1A 109.2
C5A C6A C1A 112.4(6)
C5A C6A H6A1 109.1
C1A C6A H6A1 109.1
C5A C6A H6A2 109.1
C1A C6A H6A2 109.1
H6A1 C6A H6A2 107.9
N1A C5A C6A 111.9(7)
N1A C5A C4A 108.8(6)
C6A C5A C4A 111.1(6)
N1A C5A H5A 108.3
C6A C5A H5A 108.3
C4A C5A H5A 108.3
N3A C8A C7A 106.4(8)
N3A C8A C9A 121.7(8)
C7A C8A C9A 131.9(8)
C14A C9A C10A 119.1(9)
C14A C9A C8A 121.7(9)
C10A C9A C8A 119.2(7)
C9A C10A C11A 119.3(8)
C9A C10A H10A 120.3
C11A C10A H10A 120.3
C12A C11A C10A 121.2(10)
C12A C11A H11A 119.4
C10A C11A H11A 119.4
C11A C12A C13A 118.6(10)
C11A C12A H12A 120.7
C13A C12A H12A 120.7
O2A C3A C4A 103.0(7)
O2A C3A H3A1 111.2
C4A C3A H3A1 111.2
O2A C3A H3A2 111.2
C4A C3A H3A2 111.2
H3A1 C3A H3A2 109.1
O3A C4A C5A 107.9(6)
O3A C4A C3A 102.2(6)
C5A C4A C3A 111.8(6)
O3A C4A H4A 111.5
C5A C4A H4A 111.5
C3A C4A H4A 111.5
C9A C14A C13A 121.8(10)
C9A C14A H14A 119.1
C13A C14A H14A 119.1
C14A C13A C12A 119.9(9)
C14A C13A H13A 120.1
C12A C13A H13A 120.1
N2A C7A C8A 110.7(8)
N2A C7A H7A 124.6
C8A C7A H7A 124.6
C11B C12B C13B 119.3(8)
C11B C12B H12B 120.4
C13B C12B H12B 120.4
C12B C13B C14B 120.5(8)
C12B C13B H13B 119.7
C14B C13B H13B 119.7
C9B C14B C13B 121.0(8)
C9B C14B H14B 119.5
C13B C14B H14B 119.5
C14B C9B C10B 117.7(8)
C14B C9B C8B 121.7(8)
C10B C9B C8B 120.6(7)
N3B C8B C7B 106.6(7)
N3B C8B C9B 123.8(8)
C7B C8B C9B 129.6(8)
N1B C5B C4B 109.6(6)
N1B C5B C6B 110.4(7)
C4B C5B C6B 109.7(7)
N1B C5B H5B 109.0
C4B C5B H5B 109.0
C6B C5B H5B 109.0
O3B C4B C5B 109.3(6)
O3B C4B C3B 101.7(6)
C5B C4B C3B 113.0(6)
O3B C4B H4B 110.8
C5B C4B H4B 110.8
C3B C4B H4B 110.8
O3B C2B O2B 105.9(7)
O3B C2B C1B 108.3(7)
O2B C2B C1B 110.2(7)
O3B C2B H2B 110.8
O2B C2B H2B 110.8
C1B C2B H2B 110.8
O1B C1B C6B 107.2(6)
O1B C1B C2B 110.1(7)
C6B C1B C2B 111.5(7)
O1B C1B H1B 109.3
C6B C1B H1B 109.3
C2B C1B H1B 109.3
C12B C11B C10B 120.1(8)
C12B C11B H11B 119.9
C10B C11B H11B 119.9
C11B C10B C9B 121.3(8)
C11B C10B H10B 119.4
C9B C10B H10B 119.4
N2B C7B C8B 110.4(8)
N2B C7B H7B 124.8
C8B C7B H7B 124.8
C1B C6B C5B 112.6(7)
C1B C6B H6B1 109.1
C5B C6B H6B1 109.1
C1B C6B H6B2 109.1
C5B C6B H6B2 109.1
H6B1 C6B H6B2 107.8
O2B C3B C4B 103.7(6)
O2B C3B H3B1 111.0
C4B C3B H3B1 111.0
O2B C3B H3B2 111.0
C4B C3B H3B2 111.0
H3B1 C3B H3B2 109.0
O3C C2C O2C 105.5(6)
O3C C2C C1C 109.2(7)
O2C C2C C1C 111.5(6)
O3C C2C H2C 110.2
O2C C2C H2C 110.2
C1C C2C H2C 110.2
O1C C1C C2C 110.4(7)
O1C C1C C6C 106.4(6)
C2C C1C C6C 109.9(6)
O1C C1C H1C 110.0
C2C C1C H1C 110.0
C6C C1C H1C 110.0
C5C C6C C1C 112.9(6)
C5C C6C H6C1 109.0
C1C C6C H6C1 109.0
C5C C6C H6C2 109.0
C1C C6C H6C2 109.0
H6C1 C6C H6C2 107.8
N1C C5C C4C 110.0(7)
N1C C5C C6C 112.4(7)
C4C C5C C6C 109.7(7)
N1C C5C H5C 108.2
C4C C5C H5C 108.2
C6C C5C H5C 108.2
N3C C8C C7C 106.5(9)
N3C C8C C9C 121.9(10)
C7C C8C C9C 131.5(11)
C10C C9C C14C 117.5(11)
C10C C9C C8C 119.1(11)
C14C C9C C8C 123.3(12)
C13C C14C C9C 122.8(13)
C13C C14C H14C 118.6
C9C C14C H14C 118.6
C12C C13C C14C 120.5(15)
C12C C13C H13C 119.8
C14C C13C H13C 119.8
C13C C12C C11C 119.5(14)
C13C C12C H12C 120.2
C11C C12C H12C 120.2
O2C C3C C4C 104.0(6)
O2C C3C H3C1 111.0
C4C C3C H3C1 111.0
O2C C3C H3C2 111.0
C4C C3C H3C2 111.0
H3C1 C3C H3C2 109.0
O3C C4C C3C 102.0(6)
O3C C4C C5C 108.4(6)
C3C C4C C5C 113.5(7)
O3C C4C H4C 110.9
C3C C4C H4C 110.9
C5C C4C H4C 110.9
N2C C7C C8C 110.4(10)
N2C C7C H7C 124.8
C8C C7C H7C 124.8
C9C C10C C11C 118.6(13)
C9C C10C H10C 120.7
C11C C10C H10C 120.7
C12C C11C C10C 121.1(14)
C12C C11C H11C 119.4
C10C C11C H11C 119.4

loop_
_geom_bond_atom_site_label_1
_geom_bond_atom_site_label_2
_geom_bond_distance
O2A C2A 1.408(9)
O2A C3A 1.449(9)
O3A C2A 1.422(9)
O3A C4A 1.429(9)
O1A C1A 1.437(8)
O1A H1OA 0.8200
O3B C2B 1.423(9)
O3B C4B 1.448(8)
O1B C1B 1.438(9)
O1B H1OB 0.8200
O2B C2B 1.430(10)
O2B C3B 1.441(10)
O2C C2C 1.426(9)
O2C C3C 1.436(9)
O3C C2C 1.413(9)
O3C C4C 1.433(7)
O1C C1C 1.428(9)
O1C H1OC 0.8200
N1A N3A 1.327(9)
N1A N2A 1.338(9)
N1A C5A 1.451(9)
N3A C8A 1.352(9)
N2A C7A 1.329(11)
N3B C8B 1.346(10)
N3B N1B 1.347(9)
N1B N2B 1.322(9)
N1B C5B 1.464(10)
N2B C7B 1.325(11)
N1C N3C 1.335(9)
N1C N2C 1.339(10)
N1C C5C 1.431(10)
N3C C8C 1.349(11)
N2C C7C 1.336(13)
C2A C1A 1.503(11)
C2A H2A 0.9800
C1A C6A 1.514(10)
C1A H1A 0.9800
C6A C5A 1.514(10)
C6A H6A1 0.9700
C6A H6A2 0.9700
C5A C4A 1.537(10)
C5A H5A 0.9800
C8A C7A 1.387(12)
C8A C9A 1.460(11)
C9A C14A 1.373(10)
C9A C10A 1.375(11)
C10A C11A 1.403(12)
C10A H10A 0.9300
C11A C12A 1.373(12)
C11A H11A 0.9300
C12A C13A 1.390(13)
C12A H12A 0.9300
C3A C4A 1.541(11)
C3A H3A1 0.9700
C3A H3A2 0.9700
C4A H4A 0.9800
C14A C13A 1.373(13)
C14A H14A 0.9300
C13A H13A 0.9300
C7A H7A 0.9300
C12B C11B 1.376(11)
C12B C13B 1.380(12)
C12B H12B 0.9300
C13B C14B 1.387(12)
C13B H13B 0.9300
C14B C9B 1.386(10)
C14B H14B 0.9300
C9B C10B 1.393(11)
C9B C8B 1.450(10)
C8B C7B 1.415(12)
C5B C4B 1.503(11)
C5B C6B 1.523(10)
C5B H5B 0.9800
C4B C3B 1.535(10)
C4B H4B 0.9800
C2B C1B 1.523(12)
C2B H2B 0.9800
C1B C6B 1.497(10)
C1B H1B 0.9800
C11B C10B 1.389(11)
C11B H11B 0.9300
C10B H10B 0.9300
C7B H7B 0.9300
C6B H6B1 0.9700
C6B H6B2 0.9700
C3B H3B1 0.9700
C3B H3B2 0.9700
C2C C1C 1.509(10)
C2C H2C 0.9800
C1C C6C 1.535(10)
C1C H1C 0.9800
C6C C5C 1.529(11)
C6C H6C1 0.9700
C6C H6C2 0.9700
C5C C4C 1.526(10)
C5C H5C 0.9800
C8C C7C 1.395(13)
C8C C9C 1.461(13)
C9C C10C 1.380(15)
C9C C14C 1.404(15)
C14C C13C 1.356(16)
C14C H14C 0.9300
C13C C12C 1.324(18)
C13C H13C 0.9300
C12C C11C 1.399(18)
C12C H12C 0.9300
C3C C4C 1.508(11)
C3C H3C1 0.9700
C3C H3C2 0.9700
C4C H4C 0.9800
C7C H7C 0.9300
C10C C11C 1.406(15)
C10C H10C 0.9300
C11C H11C 0.9300

loop_
_geom_torsion_atom_site_label_1
_geom_torsion_atom_site_label_2
_geom_torsion_atom_site_label_3
_geom_torsion_atom_site_label_4
_geom_torsion
N2A N1A N3A C8A -0.9(8)
C5A N1A N3A C8A -175.9(6)
N3A N1A N2A C7A 0.8(9)
C5A N1A N2A C7A 175.8(7)
C8B N3B N1B N2B -0.4(9)
C8B N3B N1B C5B 175.6(7)
N3B N1B N2B C7B 0.1(10)
C5B N1B N2B C7B -175.8(8)
N2C N1C N3C C8C 0.1(9)
C5C N1C N3C C8C -173.4(7)
N3C N1C N2C C7C 0.6(10)
C5C N1C N2C C7C 174.2(7)
C3A O2A C2A O3A 25.4(7)
C3A O2A C2A C1A -92.6(8)
C4A O3A C2A O2A -43.2(7)
C4A O3A C2A C1A 78.3(7)
O2A C2A C1A O1A -63.9(8)
O3A C2A C1A O1A 178.8(6)
O2A C2A C1A C6A 55.9(9)
O3A C2A C1A C6A -61.4(8)
O1A C1A C6A C5A 161.9(6)
C2A C1A C6A C5A 41.0(9)
N3A N1A C5A C6A -20.9(10)
N2A N1A C5A C6A 164.5(6)
N3A N1A C5A C4A 102.2(8)
N2A N1A C5A C4A -72.4(9)
C1A C6A C5A N1A 82.8(8)
C1A C6A C5A C4A -39.0(9)
N1A N3A C8A C7A 0.6(8)
N1A N3A C8A C9A -177.6(7)
N3A C8A C9A C14A -163.5(7)
C7A C8A C9A C14A 18.9(14)
N3A C8A C9A C10A 17.7(11)
C7A C8A C9A C10A -160.0(9)
C14A C9A C10A C11A -0.2(12)
C8A C9A C10A C11A 178.7(8)
C9A C10A C11A C12A -0.8(14)
C10A C11A C12A C13A 2.2(14)
C2A O2A C3A C4A 1.5(7)
C2A O3A C4A C5A -75.7(7)
C2A O3A C4A C3A 42.2(7)
N1A C5A C4A O3A -66.4(8)
C6A C5A C4A O3A 57.2(8)
N1A C5A C4A C3A -178.0(7)
C6A C5A C4A C3A -54.3(9)
O2A C3A C4A O3A -27.2(7)
O2A C3A C4A C5A 87.9(8)
C10A C9A C14A C13A -0.3(13)
C8A C9A C14A C13A -179.1(8)
C9A C14A C13A C12A 1.8(14)
C11A C12A C13A C14A -2.7(14)
N1A N2A C7A C8A -0.4(9)
N3A C8A C7A N2A -0.2(10)
C9A C8A C7A N2A 177.7(8)
C11B C12B C13B C14B 4.2(14)
C12B C13B C14B C9B -4.1(14)
C13B C14B C9B C10B 2.5(13)
C13B C14B C9B C8B -177.7(9)
N1B N3B C8B C7B 0.5(8)
N1B N3B C8B C9B -180.0(7)
C14B C9B C8B N3B 158.6(8)
C10B C9B C8B N3B -21.6(13)
C14B C9B C8B C7B -22.0(14)
C10B C9B C8B C7B 157.8(9)
N2B N1B C5B C4B 137.0(8)
N3B N1B C5B C4B -38.7(9)
N2B N1B C5B C6B 16.0(11)
N3B N1B C5B C6B -159.7(7)
C2B O3B C4B C5B -76.3(8)
C2B O3B C4B C3B 43.4(8)
N1B C5B C4B O3B -61.3(8)
C6B C5B C4B O3B 60.1(8)
N1B C5B C4B C3B -173.7(6)
C6B C5B C4B C3B -52.4(8)
C4B O3B C2B O2B -43.8(8)
C4B O3B C2B C1B 74.4(7)
C3B O2B C2B O3B 25.6(9)
C3B O2B C2B C1B -91.4(8)
O3B C2B C1B O1B -178.3(5)
O2B C2B C1B O1B -62.9(8)
O3B C2B C1B C6B -59.4(8)
O2B C2B C1B C6B 56.0(8)
C13B C12B C11B C10B -2.9(14)
C12B C11B C10B C9B 1.4(14)
C14B C9B C10B C11B -1.1(13)
C8B C9B C10B C11B 179.1(8)
N1B N2B C7B C8B 0.3(11)
N3B C8B C7B N2B -0.5(11)
C9B C8B C7B N2B 180.0(8)
O1B C1B C6B C5B 161.8(7)
C2B C1B C6B C5B 41.3(10)
N1B C5B C6B C1B 79.4(9)
C4B C5B C6B C1B -41.5(9)
C2B O2B C3B C4B 2.2(9)
O3B C4B C3B O2B -28.3(8)
C5B C4B C3B O2B 88.7(8)
C4C O3C C2C O2C -42.9(7)
C4C O3C C2C C1C 77.1(7)
C3C O2C C2C O3C 24.5(7)
C3C O2C C2C C1C -93.9(8)
O3C C2C C1C O1C -176.5(5)
O2C C2C C1C O1C -60.3(8)
O3C C2C C1C C6C -59.4(8)
O2C C2C C1C C6C 56.8(9)
O1C C1C C6C C5C 159.7(7)
C2C C1C C6C C5C 40.1(10)
N3C N1C C5C C4C 101.6(8)
N2C N1C C5C C4C -71.4(9)
N3C N1C C5C C6C -21.0(10)
N2C N1C C5C C6C 166.0(7)
C1C C6C C5C N1C 82.4(9)
C1C C6C C5C C4C -40.3(9)
N1C N3C C8C C7C -0.8(9)
N1C N3C C8C C9C -177.7(7)
N3C C8C C9C C10C 5.8(13)
C7C C8C C9C C10C -170.3(10)
N3C C8C C9C C14C -171.8(9)
C7C C8C C9C C14C 12.1(15)
C10C C9C C14C C13C -0.5(15)
C8C C9C C14C C13C 177.2(10)
C9C C14C C13C C12C 0.5(19)
C14C C13C C12C C11C -1(2)
C2C O2C C3C C4C 2.9(8)
C2C O3C C4C C3C 43.3(7)
C2C O3C C4C C5C -76.7(8)
O2C C3C C4C O3C -28.5(7)
O2C C3C C4C C5C 87.9(7)
N1C C5C C4C O3C -65.1(9)
C6C C5C C4C O3C 59.1(9)
N1C C5C C4C C3C -177.6(6)
C6C C5C C4C C3C -53.5(8)
N1C N2C C7C C8C -1.1(10)
N3C C8C C7C N2C 1.2(11)
C9C C8C C7C N2C 177.7(9)
C14C C9C C10C C11C 0.6(14)
C8C C9C C10C C11C -177.1(9)
C13C C12C C11C C10C 1(2)
C9C C10C C11C C12C -0.9(18)
